data_7205713
loop_
_publ_author_name
'Cin\<ci\'c, Dominik'
'Fri\<s\<ci\'c, Tomislav'
'Jones, William'

_publ_section_title
;
 Experimental and database studies of three-centered halogen bonds with
 bifurcated acceptors present in molecular crystals, cocrystals and
 salts
;
_journal_issue 9
_journal_name_full CrystEngComm
_journal_page_first 3224
_journal_paper_doi 10.1039/c0ce00699h
_journal_volume 13
_journal_year 2011
_chemical_formula_moiety '(C18 H16 P O) (C6 F4 I2)'
_chemical_formula_sum 'C24 H15 F4 I2 O P'
_chemical_formula_weight 680.13
_chemical_name_common 'triphenylphosphine oxide:1,4-diiodotetrafluorobenzene 1:1'
_chemical_name_systematic
;
triphenylphosphine oxide:1,4-diiodotetrafluorobenzene 1:1
;
_space_group_IT_number 14
_symmetry_cell_setting monoclinic
_symmetry_space_group_name_Hall '-P 2ybc'
_symmetry_space_group_name_H-M 'P 1 21/c 1'
_atom_sites_solution_hydrogens geom
_atom_sites_solution_primary direct
_atom_sites_solution_secondary difmap
_audit_creation_method SHELXL-97
_cell_angle_alpha 90.00
_cell_angle_beta 106.542(1)
_cell_angle_gamma 90.00
_cell_formula_units_Z 4
_cell_length_a 15.8642(2)
_cell_length_b 8.3329(1)
_cell_length_c 18.4437(3)
_cell_measurement_reflns_used 16253
_cell_measurement_temperature 180(2)
_cell_measurement_theta_max 30.03
_cell_measurement_theta_min 1.00
_cell_volume 2337.25(6)
_computing_cell_refinement 'HKL Scalepack (Otwinowski & Minor 1997)'
_computing_data_collection 'Collect (Nonius B.V. 1998)'
_computing_data_reduction
;
HKL Denzo and Scalepack (Otwinowski & Minor 1997)
;
_computing_publication_material 'SHELXL-97 (Sheldrick 1997)'
_computing_structure_refinement 'SHELXL-97 (Sheldrick 1997)'
_computing_structure_solution 'SIR-92 (Altomare et al. 1994)'
_diffrn_ambient_temperature 180(2)
_diffrn_measured_fraction_theta_full 0.996
_diffrn_measured_fraction_theta_max 0.996
_diffrn_measurement_device_type 'Nonius Kappa CCD'
_diffrn_measurement_method 'Thin slice \w and \f scans'
_diffrn_radiation_source 'fine-focus sealed tube'
_diffrn_radiation_type MoK\a
_diffrn_radiation_wavelength 0.71073
_diffrn_reflns_av_R_equivalents 0.0571
_diffrn_reflns_av_sigmaI/netI 0.0518
_diffrn_reflns_limit_h_max 21
_diffrn_reflns_limit_h_min -22
_diffrn_reflns_limit_k_max 11
_diffrn_reflns_limit_k_min -11
_diffrn_reflns_limit_l_max 25
_diffrn_reflns_limit_l_min -20
_diffrn_reflns_number 28983
_diffrn_reflns_theta_full 30.03
_diffrn_reflns_theta_max 30.03
_diffrn_reflns_theta_min 3.57
_exptl_absorpt_coefficient_mu 2.806
_exptl_absorpt_correction_T_max 0.824
_exptl_absorpt_correction_T_min 0.686
_exptl_absorpt_correction_type multi-scan
_exptl_absorpt_process_details
;
multi-scan from symmetry-related measurements
Sortav (Blessing 1995)
;
_exptl_crystal_colour colourless
_exptl_crystal_density_diffrn 1.933
_exptl_crystal_density_method 'not measured'
_exptl_crystal_description prism
_exptl_crystal_F_000 1296
_exptl_crystal_size_max 0.18
_exptl_crystal_size_mid 0.12
_exptl_crystal_size_min 0.07
_refine_diff_density_max 0.633
_refine_diff_density_min -0.870
_refine_diff_density_rms 0.112
_refine_ls_extinction_method none
_refine_ls_goodness_of_fit_ref 1.027
_refine_ls_hydrogen_treatment constr
_refine_ls_matrix_type full
_refine_ls_number_parameters 289
_refine_ls_number_reflns 6815
_refine_ls_number_restraints 0
_refine_ls_restrained_S_all 1.027
_refine_ls_R_factor_all 0.0694
_refine_ls_R_factor_gt 0.0381
_refine_ls_shift/su_max 0.002
_refine_ls_shift/su_mean 0.000
_refine_ls_structure_factor_coef Fsqd
_refine_ls_weighting_details 'calc w=1/[\s^2^(Fo^2^)+(0.0270P)^2^+1.8004P] where P=(Fo^2^+2Fc^2^)/3'
_refine_ls_weighting_scheme calc
_refine_ls_wR_factor_gt 0.0709
_refine_ls_wR_factor_ref 0.0801
_reflns_number_gt 4808
_reflns_number_total 6815
_reflns_threshold_expression >2sigma(I)
_cod_data_source_file c0ce00699h.txt
_cod_data_source_block (1,4-tfib)-(tppo)
_cod_original_sg_symbol_H-M P21/c
_cod_database_code 7205713

loop_
_symmetry_equiv_pos_as_xyz
'x, y, z'
'-x, y+1/2, -z+1/2'
'-x, -y, -z'
'x, -y-1/2, z-1/2'

loop_
_atom_site_label
_atom_site_type_symbol
_atom_site_fract_x
_atom_site_fract_y
_atom_site_fract_z
_atom_site_U_iso_or_equiv
_atom_site_adp_type
_atom_site_occupancy
_atom_site_symmetry_multiplicity
_atom_site_calc_flag
_atom_site_refinement_flags
_atom_site_disorder_assembly
_atom_site_disorder_group
C1 C 0.0451(2) 0.3182(4) 0.65915(16) 0.0288(6) Uani 1 1 d . . .
C2 C 0.0245(2) 0.2206(4) 0.71321(19) 0.0393(8) Uani 1 1 d . . .
H2 H 0.0670 0.1472 0.7417 0.047 Uiso 1 1 calc R . .
C3 C -0.0575(3) 0.2303(5) 0.7255(2) 0.0463(9) Uani 1 1 d . . .
H3 H -0.0708 0.1640 0.7627 0.056 Uiso 1 1 calc R . .
C4 C -0.1196(3) 0.3353(4) 0.6843(2) 0.0452(9) Uani 1 1 d . . .
H4 H -0.1762 0.3401 0.6923 0.054 Uiso 1 1 calc R . .
C5 C -0.0997(2) 0.4338(4) 0.6313(2) 0.0397(8) Uani 1 1 d . . .
H5 H -0.1426 0.5066 0.6029 0.048 Uiso 1 1 calc R . .
C6 C -0.0176(2) 0.4271(4) 0.61932(18) 0.0347(7) Uani 1 1 d . . .
H6 H -0.0039 0.4972 0.5837 0.042 Uiso 1 1 calc R . .
C7 C 0.1378(2) 0.2244(3) 0.55091(17) 0.0312(7) Uani 1 1 d . . .
C8 C 0.0562(2) 0.1867(4) 0.50137(18) 0.0369(7) Uani 1 1 d . . .
H8 H 0.0044 0.2005 0.5168 0.044 Uiso 1 1 calc R . .
C9 C 0.0501(3) 0.1288(4) 0.4294(2) 0.0469(9) Uani 1 1 d . . .
H9 H -0.0058 0.1042 0.3955 0.056 Uiso 1 1 calc R . .
C10 C 0.1253(3) 0.1069(4) 0.4070(2) 0.0495(10) Uani 1 1 d . . .
H10 H 0.1211 0.0675 0.3578 0.059 Uiso 1 1 calc R . .
C11 C 0.2065(3) 0.1421(4) 0.4560(2) 0.0505(10) Uani 1 1 d . . .
H11 H 0.2582 0.1258 0.4407 0.061 Uiso 1 1 calc R . .
C12 C 0.2131(2) 0.2008(4) 0.5273(2) 0.0410(8) Uani 1 1 d . . .
H12 H 0.2693 0.2254 0.5606 0.049 Uiso 1 1 calc R . .
C13 C 0.1928(2) 0.5037(4) 0.64378(17) 0.0288(6) Uani 1 1 d . . .
C14 C 0.1651(2) 0.6009(4) 0.58073(19) 0.0365(8) Uani 1 1 d . . .
H14 H 0.1278 0.5582 0.5351 0.044 Uiso 1 1 calc R . .
C15 C 0.1914(2) 0.7606(4) 0.5835(2) 0.0391(8) Uani 1 1 d . . .
H15 H 0.1716 0.8275 0.5403 0.047 Uiso 1 1 calc R . .
C16 C 0.2468(2) 0.8203(4) 0.6499(2) 0.0374(8) Uani 1 1 d . . .
H16 H 0.2639 0.9299 0.6527 0.045 Uiso 1 1 calc R . .
C17 C 0.2772(2) 0.7230(4) 0.71207(19) 0.0383(8) Uani 1 1 d . . .
H17 H 0.3172 0.7643 0.7568 0.046 Uiso 1 1 calc R . .
C18 C 0.2498(2) 0.5645(4) 0.70961(18) 0.0342(7) Uani 1 1 d . . .
H18 H 0.2700 0.4978 0.7529 0.041 Uiso 1 1 calc R . .
C19 C 0.4376(2) 0.4478(4) 0.43340(17) 0.0323(7) Uani 1 1 d . . .
C20 C 0.4135(2) 0.4922(4) 0.49669(18) 0.0364(7) Uani 1 1 d . . .
C21 C 0.4739(2) 0.5434(4) 0.56175(18) 0.0358(7) Uani 1 1 d . . .
C22 C 0.5094(2) 0.5311(4) 0.92765(18) 0.0390(8) Uani 1 1 d . . .
C23 C 0.4374(2) 0.5860(4) 0.94796(19) 0.0385(8) Uani 1 1 d . . .
C24 C 0.5716(2) 0.4444(4) 0.9810(2) 0.0393(8) Uani 1 1 d . . .
F1 F 0.32807(13) 0.4874(3) 0.49522(12) 0.0571(6) Uani 1 1 d . . .
F2 F 0.44564(14) 0.5842(3) 0.62137(11) 0.0527(6) Uani 1 1 d . . .
F3 F 0.37421(15) 0.6690(3) 0.89894(12) 0.0547(6) Uani 1 1 d . . .
F4 F 0.64282(14) 0.3856(3) 0.96471(12) 0.0551(6) Uani 1 1 d . . .
I1 I 0.344381(14) 0.37270(3) 0.334170(11) 0.03362(7) Uani 1 1 d . . .
I2 I 0.525207(19) 0.57770(4) 0.821753(15) 0.05971(10) Uani 1 1 d . . .
O1 O 0.21293(15) 0.2005(3) 0.70491(13) 0.0390(5) Uani 1 1 d . . .
P1 P 0.15298(5) 0.30087(9) 0.64533(4) 0.02893(17) Uani 1 1 d . . .

loop_
_atom_site_aniso_label
_atom_site_aniso_U_11
_atom_site_aniso_U_22
_atom_site_aniso_U_33
_atom_site_aniso_U_23
_atom_site_aniso_U_13
_atom_site_aniso_U_12
C1 0.0357(16) 0.0239(14) 0.0231(14) -0.0019(12) 0.0024(12) -0.0057(13)
C2 0.053(2) 0.0301(18) 0.0318(17) 0.0057(14) 0.0074(16) -0.0014(16)
C3 0.058(2) 0.048(2) 0.0377(19) 0.0044(16) 0.0202(18) -0.0077(18)
C4 0.046(2) 0.050(2) 0.045(2) -0.0051(17) 0.0201(18) -0.0049(17)
C5 0.0412(19) 0.0399(19) 0.0390(19) -0.0001(15) 0.0130(16) 0.0015(16)
C6 0.0413(19) 0.0310(17) 0.0294(17) 0.0029(13) 0.0062(14) 0.0012(14)
C7 0.0431(18) 0.0210(15) 0.0265(15) 0.0040(12) 0.0049(14) 0.0000(13)
C8 0.0439(19) 0.0350(17) 0.0290(16) -0.0044(14) 0.0058(15) -0.0024(15)
C9 0.062(2) 0.040(2) 0.0314(18) -0.0055(15) 0.0019(17) -0.0084(18)
C10 0.084(3) 0.036(2) 0.0310(18) -0.0017(15) 0.021(2) 0.000(2)
C11 0.067(3) 0.044(2) 0.047(2) 0.0050(18) 0.027(2) 0.006(2)
C12 0.0415(19) 0.042(2) 0.0383(19) 0.0034(16) 0.0090(16) 0.0034(16)
C13 0.0295(15) 0.0281(16) 0.0256(15) 0.0005(12) 0.0028(12) 0.0010(13)
C14 0.0366(17) 0.0372(19) 0.0305(17) 0.0038(14) 0.0012(14) -0.0048(14)
C15 0.0390(18) 0.0369(19) 0.0399(19) 0.0130(15) 0.0091(16) -0.0036(15)
C16 0.0355(18) 0.0294(16) 0.049(2) -0.0026(15) 0.0153(16) -0.0047(14)
C17 0.0398(19) 0.0345(18) 0.0365(18) -0.0078(15) 0.0043(15) -0.0053(15)
C18 0.0378(18) 0.0306(16) 0.0290(16) 0.0015(13) 0.0011(14) -0.0003(14)
C19 0.0364(17) 0.0341(17) 0.0214(15) -0.0021(13) 0.0002(13) -0.0023(14)
C20 0.0286(16) 0.048(2) 0.0289(16) -0.0041(15) 0.0025(13) -0.0078(15)
C21 0.0374(18) 0.0426(19) 0.0267(16) -0.0051(14) 0.0083(14) -0.0017(15)
C22 0.0433(19) 0.047(2) 0.0279(17) -0.0008(15) 0.0119(15) -0.0067(16)
C23 0.0368(18) 0.044(2) 0.0322(17) 0.0016(15) 0.0056(15) 0.0012(15)
C24 0.0364(18) 0.047(2) 0.0369(19) -0.0026(16) 0.0149(16) -0.0001(16)
F1 0.0326(11) 0.0946(18) 0.0438(12) -0.0205(12) 0.0105(10) -0.0109(11)
F2 0.0458(12) 0.0852(16) 0.0288(11) -0.0177(10) 0.0135(10) -0.0073(11)
F3 0.0502(13) 0.0726(15) 0.0399(12) 0.0109(11) 0.0106(10) 0.0154(11)
F4 0.0439(12) 0.0821(17) 0.0450(13) 0.0009(11) 0.0217(11) 0.0131(11)
I1 0.03617(11) 0.03573(12) 0.02382(10) -0.00223(8) 0.00025(8) -0.00433(9)
I2 0.05806(17) 0.0914(2) 0.03424(14) 0.01265(13) 0.02047(13) 0.00703(15)
O1 0.0425(13) 0.0315(12) 0.0333(12) 0.0059(10) -0.0051(10) 0.0066(10)
P1 0.0324(4) 0.0252(4) 0.0235(4) 0.0030(3) -0.0014(3) 0.0014(3)

loop_
_atom_type_symbol
_atom_type_description
_atom_type_scat_dispersion_real
_atom_type_scat_dispersion_imag
_atom_type_scat_source
C C 0.0033 0.0016 'International Tables Vol C Tables 4.2.6.8 and 6.1.1.4'
H H 0.0000 0.0000 'International Tables Vol C Tables 4.2.6.8 and 6.1.1.4'
F F 0.0171 0.0103 'International Tables Vol C Tables 4.2.6.8 and 6.1.1.4'
I I -0.4742 1.8119 'International Tables Vol C Tables 4.2.6.8 and 6.1.1.4'
O O 0.0106 0.0060 'International Tables Vol C Tables 4.2.6.8 and 6.1.1.4'
P P 0.1023 0.0942 'International Tables Vol C Tables 4.2.6.8 and 6.1.1.4'

loop_
_geom_angle_atom_site_label_1
_geom_angle_atom_site_label_2
_geom_angle_atom_site_label_3
_geom_angle
_geom_angle_site_symmetry_1
_geom_angle_site_symmetry_3
_geom_angle_publ_flag
C6 C1 C2 118.7(3) . . ?
C6 C1 P1 122.7(2) . . ?
C2 C1 P1 118.5(3) . . ?
C3 C2 C1 120.3(3) . . ?
C3 C2 H2 119.8 . . ?
C1 C2 H2 119.8 . . ?
C4 C3 C2 120.4(3) . . ?
C4 C3 H3 119.8 . . ?
C2 C3 H3 119.8 . . ?
C3 C4 C5 119.8(3) . . ?
C3 C4 H4 120.1 . . ?
C5 C4 H4 120.1 . . ?
C6 C5 C4 120.3(3) . . ?
C6 C5 H5 119.8 . . ?
C4 C5 H5 119.8 . . ?
C5 C6 C1 120.4(3) . . ?
C5 C6 H6 119.8 . . ?
C1 C6 H6 119.8 . . ?
C8 C7 C12 118.8(3) . . ?
C8 C7 P1 123.8(3) . . ?
C12 C7 P1 117.4(3) . . ?
C9 C8 C7 120.2(3) . . ?
C9 C8 H8 119.9 . . ?
C7 C8 H8 119.9 . . ?
C10 C9 C8 120.0(4) . . ?
C10 C9 H9 120.0 . . ?
C8 C9 H9 120.0 . . ?
C11 C10 C9 120.1(3) . . ?
C11 C10 H10 120.0 . . ?
C9 C10 H10 120.0 . . ?
C12 C11 C10 120.3(4) . . ?
C12 C11 H11 119.9 . . ?
C10 C11 H11 119.9 . . ?
C11 C12 C7 120.5(3) . . ?
C11 C12 H12 119.7 . . ?
C7 C12 H12 119.7 . . ?
C14 C13 C18 119.7(3) . . ?
C14 C13 P1 122.2(2) . . ?
C18 C13 P1 118.1(2) . . ?
C13 C14 C15 120.6(3) . . ?
C13 C14 H14 119.7 . . ?
C15 C14 H14 119.7 . . ?
C16 C15 C14 119.0(3) . . ?
C16 C15 H15 120.5 . . ?
C14 C15 H15 120.5 . . ?
C17 C16 C15 120.7(3) . . ?
C17 C16 H16 119.6 . . ?
C15 C16 H16 119.6 . . ?
C16 C17 C18 120.1(3) . . ?
C16 C17 H17 119.9 . . ?
C18 C17 H17 119.9 . . ?
C13 C18 C17 119.8(3) . . ?
C13 C18 H18 120.1 . . ?
C17 C18 H18 120.1 . . ?
C20 C19 C21 116.9(3) . 3_666 ?
C20 C19 I1 121.5(2) . . ?
C21 C19 I1 121.6(2) 3_666 . ?
F1 C20 C21 118.3(3) . . ?
F1 C20 C19 119.7(3) . . ?
C21 C20 C19 122.0(3) . . ?
F2 C21 C20 118.7(3) . . ?
F2 C21 C19 120.2(3) . 3_666 ?
C20 C21 C19 121.1(3) . 3_666 ?
C23 C22 C24 117.3(3) . . ?
C23 C22 I2 121.7(3) . . ?
C24 C22 I2 121.0(3) . . ?
F3 C23 C22 120.5(3) . . ?
F3 C23 C24 118.5(3) . 3_667 ?
C22 C23 C24 120.9(3) . 3_667 ?
F4 C24 C22 120.5(3) . . ?
F4 C24 C23 117.7(3) . 3_667 ?
C22 C24 C23 121.8(3) . 3_667 ?
O1 P1 C7 113.30(14) . . ?
O1 P1 C1 111.87(14) . . ?
C7 P1 C1 107.02(15) . . ?
O1 P1 C13 112.58(14) . . ?
C7 P1 C13 105.43(14) . . ?
C1 P1 C13 106.11(14) . . ?

loop_
_geom_bond_atom_site_label_1
_geom_bond_atom_site_label_2
_geom_bond_distance
_geom_bond_site_symmetry_2
_geom_bond_publ_flag
C1 C6 1.392(4) . ?
C1 C2 1.395(4) . ?
C1 P1 1.807(3) . ?
C2 C3 1.385(5) . ?
C2 H2 0.9500 . ?
C3 C4 1.375(5) . ?
C3 H3 0.9500 . ?
C4 C5 1.381(5) . ?
C4 H4 0.9500 . ?
C5 C6 1.381(5) . ?
C5 H5 0.9500 . ?
C6 H6 0.9500 . ?
C7 C8 1.392(4) . ?
C7 C12 1.397(5) . ?
C7 P1 1.805(3) . ?
C8 C9 1.390(5) . ?
C8 H8 0.9500 . ?
C9 C10 1.381(6) . ?
C9 H9 0.9500 . ?
C10 C11 1.378(6) . ?
C10 H10 0.9500 . ?
C11 C12 1.378(5) . ?
C11 H11 0.9500 . ?
C12 H12 0.9500 . ?
C13 C14 1.382(4) . ?
C13 C18 1.387(4) . ?
C13 P1 1.808(3) . ?
C14 C15 1.391(5) . ?
C14 H14 0.9500 . ?
C15 C16 1.381(5) . ?
C15 H15 0.9500 . ?
C16 C17 1.375(5) . ?
C16 H16 0.9500 . ?
C17 C18 1.387(5) . ?
C17 H17 0.9500 . ?
C18 H18 0.9500 . ?
C19 C20 1.379(4) . ?
C19 C21 1.382(5) 3_666 ?
C19 I1 2.095(3) . ?
C20 F1 1.348(4) . ?
C20 C21 1.374(4) . ?
C21 F2 1.345(4) . ?
C21 C19 1.382(5) 3_666 ?
C22 C23 1.379(5) . ?
C22 C24 1.381(5) . ?
C22 I2 2.075(3) . ?
C23 F3 1.336(4) . ?
C23 C24 1.381(5) 3_667 ?
C24 F4 1.342(4) . ?
C24 C23 1.381(5) 3_667 ?
O1 P1 1.489(2) . ?
